data_7714806
loop_
_publ_author_name
'Liu, Guan-Lin'
'Wu, En-Hsu'
'Hung, Yu-Ching'
'Chou, Wei-Chi'
'Hung, Chia-Hsin'
'Lin, Chu-Chieh'
'Ko, Bao-Tsan'

_publ_section_title
;
 Tetracosanuclear nickel complexes as effective catalysts for
 cycloaddition of carbon dioxide with epoxides.
;
_journal_issue 4
_journal_name_full 'Dalton transactions (Cambridge, England : 2003)'
_journal_page_first 1425
_journal_page_last 1429
_journal_paper_doi 10.1039/d3dt03460g
_journal_volume 53
_journal_year 2024
_chemical_formula_moiety 'C28 H40 F2 N4 Ni2 O7, 0.25[C6H14], 0.5[CH2Cl2], 0.25[H2O]'
_chemical_formula_sum 'C30 H45 Cl F2 N4 Ni2 O7.25'
_chemical_formula_weight 768.57
_space_group_crystal_system triclinic
_space_group_IT_number 2
_space_group_name_Hall '-P 1'
_space_group_name_H-M_alt 'P -1'
_atom_sites_solution_hydrogens mixed
_audit_creation_date 2023-12-05
_audit_creation_method
;
Olex2 1.5
(compiled 2023.08.24 svn.re1ec1418 for OlexSys, GUI svn.r6817)
;
_audit_update_record
;
2023-12-10 deposited with the CCDC.	2023-12-21 downloaded from the CCDC.
;
_cell_angle_alpha 107.870(2)
_cell_angle_beta 107.105(3)
_cell_angle_gamma 99.032(2)
_cell_formula_units_Z 4
_cell_length_a 12.1743(8)
_cell_length_b 17.2045(12)
_cell_length_c 18.9504(13)
_cell_measurement_reflns_used 9817
_cell_measurement_temperature 150(2)
_cell_measurement_theta_max 27.90
_cell_measurement_theta_min 3.11
_cell_volume 3474.7(4)
_computing_cell_refinement 'SAINT V8.40A (?, 2016)'
_computing_data_reduction 'SAINT V8.40A (?, 2016)'
_computing_molecular_graphics 'Olex2 1.5 (Dolomanov et al., 2009)'
_computing_publication_material 'Olex2 1.5 (Dolomanov et al., 2009)'
_computing_structure_refinement 'SHELXL 2018/3 (Sheldrick, 2015)'
_diffrn_ambient_temperature 150.15
_diffrn_measured_fraction_theta_full 0.993
_diffrn_measured_fraction_theta_max 0.992
_diffrn_measurement_device_type 'Bruker APEX-II CCD'
_diffrn_measurement_method '\f and \w scans'
_diffrn_radiation_type MoK\a
_diffrn_radiation_wavelength 0.71073
_diffrn_reflns_av_R_equivalents 0.0445
_diffrn_reflns_av_unetI/netI 0.0360
_diffrn_reflns_Laue_measured_fraction_full 0.993
_diffrn_reflns_Laue_measured_fraction_max 0.992
_diffrn_reflns_limit_h_max 15
_diffrn_reflns_limit_h_min -16
_diffrn_reflns_limit_k_max 22
_diffrn_reflns_limit_k_min -22
_diffrn_reflns_limit_l_max 24
_diffrn_reflns_limit_l_min -24
_diffrn_reflns_number 71803
_diffrn_reflns_point_group_measured_fraction_full 0.993
_diffrn_reflns_point_group_measured_fraction_max 0.992
_diffrn_reflns_theta_full 25.243
_diffrn_reflns_theta_max 27.925
_diffrn_reflns_theta_min 3.106
_diffrn_source_current 30.0
_diffrn_source_power 1.5
_diffrn_source_voltage 50.0
_diffrn_standards_number 0
_exptl_absorpt_coefficient_mu 1.221
_exptl_absorpt_correction_T_max 0.746
_exptl_absorpt_correction_T_min 0.630
_exptl_absorpt_correction_type multi-scan
_exptl_absorpt_process_details
;
SADABS-2016/2 (Bruker,2016/2) was used for absorption correction.
wR2(int) was 0.0718 before and 0.0599 after correction.
The Ratio of minimum to maximum transmission is 0.8475.
The \l/2 correction factor is Not present.
;
_exptl_crystal_colour green
_exptl_crystal_colour_primary green
_exptl_crystal_density_diffrn 1.469
_exptl_crystal_description cube
_exptl_crystal_F_000 1608
_exptl_crystal_size_max 0.7
_exptl_crystal_size_mid 0.24
_exptl_crystal_size_min 0.11
_refine_diff_density_max 0.619
_refine_diff_density_min -0.585
_refine_diff_density_rms 0.080
_refine_ls_extinction_method none
_refine_ls_goodness_of_fit_ref 1.034
_refine_ls_hydrogen_treatment constr
_refine_ls_matrix_type full
_refine_ls_number_parameters 793
_refine_ls_number_reflns 16506
_refine_ls_number_restraints 0
_refine_ls_restrained_S_all 1.034
_refine_ls_R_factor_all 0.0562
_refine_ls_R_factor_gt 0.0398
_refine_ls_shift/su_max 0.001
_refine_ls_shift/su_mean 0.000
_refine_ls_structure_factor_coef Fsqd
_refine_ls_weighting_details 'w=1/[\s^2^(Fo^2^)+(0.0565P)^2^+4.1748P] where P=(Fo^2^+2Fc^2^)/3'
_refine_ls_weighting_scheme calc
_refine_ls_wR_factor_gt 0.1071
_refine_ls_wR_factor_ref 0.1200
_reflns_Friedel_coverage 0.000
_reflns_number_gt 13114
_reflns_number_total 16506
_reflns_threshold_expression 'I > 2\s(I)'
_cod_data_source_file d3dt03460g2.cif
_cod_data_source_block (l2ni)2_sq
_cod_depositor_comments 'Adding full bibliography for 7714805--7714810.cif.'
_cod_database_code 7714806
_shelx_shelxl_version_number 2018/3
_shelx_space_group_comment
;
The symmetry employed for this shelxl refinement is uniquely defined
by the following loop, which should always be used as a source of
symmetry information in preference to the above space-group names.
They are only intended as comments.
;
_shelx_estimated_absorpt_t_max 0.877
_shelx_estimated_absorpt_t_min 0.482
_olex2_refinement_description
;
1. Fixed Uiso
 At 1.2 times of:
  All C(H) groups, All C(H,H) groups
 At 1.5 times of:
  All C(H,H,H) groups, All O(H,H) groups
2.a Free rotating group:
 O5(H5A,H5B), O12(H12D,H12E)
2.b Secondary CH2 refined with riding coordinates:
 C8(H8A,H8B), C9(H9A,H9B), C10(H10A,H10B), C20(H20A,H20B), C21(H21A,H21B),
 C22(H22A,H22B), C36(H36A,H36B), C37(H37A,H37B), C38(H38A,H38B), C48(H48A,H48B),
  C49(H49A,H49B), C50(H50A,H50B)
2.c Aromatic/amide H refined with riding coordinates:
 C2(H2), C3(H3), C5(H5), C7(H7), C14(H14), C15(H15), C17(H17), C19(H19),
 C30(H30), C31(H31), C33(H33), C35(H35), C42(H42), C43(H43), C45(H45), C47(H47)
2.d Idealised Me refined as rotating group:
 C11(H11A,H11B,H11C), C12(H12A,H12B,H12C), C23(H23A,H23B,H23C), C24(H24A,H24B,
 H24C), C26(H26A,H26B,H26C), C28(H28A,H28B,H28C), C39(H39A,H39B,H39C), C40(H40A,
 H40B,H40C), C51(H51A,H51B,H51C), C52(H52A,H52B,H52C), C54(H54A,H54B,H54C),
 C56(H56A,H56B,H56C)
;
_platon_squeeze_special_details
;
A solvent mask was calculated and 145 electrons were 
found in a volume of 652\%A^3^ in 4 voids per unit cell. 
This is consistent with the presence of 
0.25[C6H14], 0.5[CH2Cl2], 0.25[H2O] per Asymmetric Unit 
which account for 144 electrons 
per unit cell.
;
_platon_squeeze_void_probe_radius 1.20
_olex2_submission_special_instructions 'No special instructions were received'

loop_
_space_group_symop_operation_xyz
'x, y, z'
'-x, -y, -z'

loop_
_atom_site_label
_atom_site_type_symbol
_atom_site_fract_x
_atom_site_fract_y
_atom_site_fract_z
_atom_site_U_iso_or_equiv
_atom_site_adp_type
_atom_site_occupancy
_atom_site_site_symmetry_order
_atom_site_calc_flag
_atom_site_refinement_flags_posn
_atom_site_refinement_flags_adp
_atom_site_refinement_flags_occupancy
_atom_site_disorder_assembly
_atom_site_disorder_group
Ni1 Ni 0.55751(3) 0.75727(2) 0.20759(2) 0.01873(7) Uani 1 1 d . . . . .
Ni2 Ni 0.33767(3) 0.80393(2) 0.15978(2) 0.02363(8) Uani 1 1 d . . . . .
F1 F 0.33209(16) 0.57344(12) -0.20257(9) 0.0408(4) Uani 1 1 d . . . . .
F2 F 0.16709(17) 0.36693(10) -0.02717(11) 0.0432(4) Uani 1 1 d . . . . .
O1 O 0.47972(15) 0.78149(10) 0.11031(10) 0.0218(3) Uani 1 1 d . . . . .
O2 O 0.36666(14) 0.69830(10) 0.17734(10) 0.0225(3) Uani 1 1 d . . . . .
O3 O 0.59662(17) 0.72656(12) 0.30522(11) 0.0307(4) Uani 1 1 d . . . . .
O4 O 0.5415(3) 0.82558(18) 0.38399(15) 0.0620(7) Uani 1 1 d . . . . .
O5 O 0.49652(15) 0.85873(11) 0.25760(11) 0.0253(4) Uani 1 1 d G . . . .
H5A H 0.521649 0.909065 0.257830 0.038 Uiso 1 1 d G U . . .
H5B H 0.515384 0.866216 0.307661 0.038 Uiso 1 1 d G U . . .
O6 O 0.34912(16) 0.91037(11) 0.13414(12) 0.0318(4) Uani 1 1 d . . . . .
O7 O 0.53243(18) 0.98751(12) 0.21956(13) 0.0372(5) Uani 1 1 d . . . . .
N1 N 0.60257(17) 0.65946(12) 0.14342(12) 0.0214(4) Uani 1 1 d . . . . .
N2 N 0.74012(18) 0.83059(13) 0.24566(13) 0.0247(4) Uani 1 1 d . . . . .
N3 N 0.19045(19) 0.73637(14) 0.06371(14) 0.0298(5) Uani 1 1 d . . . . .
N4 N 0.2212(2) 0.83618(16) 0.22346(17) 0.0395(6) Uani 1 1 d . . . . .
C1 C 0.4480(2) 0.73052(15) 0.03616(14) 0.0215(5) Uani 1 1 d . . . . .
C2 C 0.3762(2) 0.75129(17) -0.02484(16) 0.0291(5) Uani 1 1 d . . . . .
H2 H 0.353794 0.802747 -0.011033 0.035 Uiso 1 1 calc R U . . .
C3 C 0.3377(3) 0.69935(19) -0.10370(16) 0.0331(6) Uani 1 1 d . . . . .
H3 H 0.288594 0.714404 -0.143746 0.040 Uiso 1 1 calc R U . . .
C4 C 0.3713(2) 0.62503(18) -0.12395(15) 0.0296(5) Uani 1 1 d . . . . .
C5 C 0.4427(2) 0.60213(16) -0.06823(15) 0.0253(5) Uani 1 1 d . . . . .
H5 H 0.465476 0.551062 -0.084137 0.030 Uiso 1 1 calc R U . . .
C6 C 0.4830(2) 0.65405(15) 0.01302(14) 0.0210(4) Uani 1 1 d . . . . .
C7 C 0.5645(2) 0.62725(15) 0.06752(15) 0.0226(5) Uani 1 1 d . . . . .
H7 H 0.592478 0.580913 0.044394 0.027 Uiso 1 1 calc R U . . .
C8 C 0.6989(2) 0.63159(16) 0.18738(16) 0.0277(5) Uani 1 1 d . . . . .
H8A H 0.703932 0.577469 0.151905 0.033 Uiso 1 1 calc R U . . .
H8B H 0.682105 0.621917 0.232484 0.033 Uiso 1 1 calc R U . . .
C9 C 0.8172(2) 0.69919(18) 0.21854(18) 0.0339(6) Uani 1 1 d . . . . .
H9A H 0.881705 0.677622 0.245044 0.041 Uiso 1 1 calc R U . . .
H9B H 0.832806 0.707148 0.172452 0.041 Uiso 1 1 calc R U . . .
C10 C 0.8247(2) 0.78484(17) 0.27625(17) 0.0309(6) Uani 1 1 d . . . . .
H10A H 0.811770 0.776966 0.323078 0.037 Uiso 1 1 calc R U . . .
H10B H 0.906908 0.821514 0.295055 0.037 Uiso 1 1 calc R U . . .
C11 C 0.7588(3) 0.84746(19) 0.17771(19) 0.0359(6) Uani 1 1 d . . . . .
H11A H 0.737282 0.793646 0.132744 0.054 Uiso 1 1 calc R U . . .
H11B H 0.842920 0.876792 0.193069 0.054 Uiso 1 1 calc R U . . .
H11C H 0.708608 0.883166 0.162170 0.054 Uiso 1 1 calc R U . . .
C12 C 0.7664(2) 0.91293(17) 0.31059(18) 0.0350(6) Uani 1 1 d . . . . .
H12A H 0.717144 0.947243 0.291030 0.052 Uiso 1 1 calc R U . . .
H12B H 0.851029 0.942904 0.328974 0.052 Uiso 1 1 calc R U . . .
H12C H 0.748513 0.903291 0.354861 0.052 Uiso 1 1 calc R U . . .
C13 C 0.3156(2) 0.61998(14) 0.12662(14) 0.0209(4) Uani 1 1 d . . . . .
C14 C 0.3596(2) 0.55393(15) 0.14346(15) 0.0223(5) Uani 1 1 d . . . . .
H14 H 0.425334 0.567780 0.191420 0.027 Uiso 1 1 calc R U . . .
C15 C 0.3106(2) 0.46983(16) 0.09271(16) 0.0261(5) Uani 1 1 d . . . . .
H15 H 0.341610 0.426488 0.105474 0.031 Uiso 1 1 calc R U . . .
C16 C 0.2156(2) 0.45046(15) 0.02316(16) 0.0280(5) Uani 1 1 d . . . . .
C17 C 0.1676(2) 0.51041(16) 0.00317(16) 0.0282(5) Uani 1 1 d . . . . .
H17 H 0.101432 0.494412 -0.045018 0.034 Uiso 1 1 calc R U . . .
C18 C 0.2166(2) 0.59650(15) 0.05428(15) 0.0238(5) Uani 1 1 d . . . . .
C19 C 0.1566(2) 0.65562(16) 0.02994(16) 0.0287(5) Uani 1 1 d . . . . .
H19 H 0.085015 0.631874 -0.015691 0.034 Uiso 1 1 calc R U . . .
C20 C 0.1084(3) 0.78478(18) 0.0374(2) 0.0430(8) Uani 1 1 d . . . . .
H20A H 0.046857 0.748846 -0.015458 0.052 Uiso 1 1 calc R U . . .
H20B H 0.153163 0.834858 0.032506 0.052 Uiso 1 1 calc R U . . .
C21 C 0.0487(3) 0.8135(2) 0.0972(3) 0.0518(9) Uani 1 1 d . . . . .
H21A H -0.009630 0.842805 0.076699 0.062 Uiso 1 1 calc R U . . .
H21B H 0.003338 0.762487 0.100502 0.062 Uiso 1 1 calc R U . . .
C22 C 0.1319(3) 0.8721(2) 0.1809(2) 0.0481(9) Uani 1 1 d . . . . .
H22A H 0.175276 0.923976 0.177816 0.058 Uiso 1 1 calc R U . . .
H22B H 0.082661 0.889484 0.213087 0.058 Uiso 1 1 calc R U . . .
C23 C 0.2902(3) 0.9028(2) 0.3037(2) 0.0557(10) Uani 1 1 d . . . . .
H23A H 0.348999 0.881209 0.334441 0.084 Uiso 1 1 calc R U . . .
H23B H 0.235647 0.918099 0.331386 0.084 Uiso 1 1 calc R U . . .
H23C H 0.331539 0.953084 0.298271 0.084 Uiso 1 1 calc R U . . .
C24 C 0.1613(3) 0.7610(2) 0.2330(3) 0.0510(9) Uani 1 1 d . . . . .
H24A H 0.117611 0.715783 0.180569 0.077 Uiso 1 1 calc R U . . .
H24B H 0.105371 0.775713 0.259619 0.077 Uiso 1 1 calc R U . . .
H24C H 0.221161 0.741312 0.265254 0.077 Uiso 1 1 calc R U . . .
C25 C 0.4432(2) 0.96963(16) 0.15802(17) 0.0299(6) Uani 1 1 d . . . . .
C26 C 0.4447(3) 1.0205(2) 0.1062(2) 0.0414(7) Uani 1 1 d . . . . .
H26A H 0.453468 0.986316 0.057322 0.062 Uiso 1 1 calc R U . . .
H26B H 0.511842 1.071800 0.134947 0.062 Uiso 1 1 calc R U . . .
H26C H 0.369689 1.036551 0.092736 0.062 Uiso 1 1 calc R U . . .
C27 C 0.5759(3) 0.7596(2) 0.36745(17) 0.0425(7) Uani 1 1 d . . . . .
C28 C 0.5948(5) 0.7148(3) 0.4255(2) 0.0782(15) Uani 1 1 d . . . . .
H28A H 0.517240 0.682704 0.420770 0.117 Uiso 1 1 calc R U . . .
H28B H 0.635891 0.756860 0.479841 0.117 Uiso 1 1 calc R U . . .
H28C H 0.643356 0.675910 0.413492 0.117 Uiso 1 1 calc R U . . .
Ni3 Ni 0.71363(3) 0.70900(2) 0.72549(2) 0.02288(8) Uani 1 1 d . . . . .
Ni4 Ni 0.93650(3) 0.79484(2) 0.72820(2) 0.02693(8) Uani 1 1 d . . . . .
F3 F 0.8601(2) 0.4292(2) 0.44047(16) 0.1000(12) Uani 1 1 d . . . . .
F4 F 1.01351(19) 0.42534(12) 0.78639(14) 0.0544(5) Uani 1 1 d . . . . .
O8 O 0.77672(16) 0.70196(12) 0.63656(11) 0.0285(4) Uani 1 1 d . . . . .
O9 O 0.89955(15) 0.71970(10) 0.78622(10) 0.0224(3) Uani 1 1 d . . . . .
O10 O 0.68598(16) 0.72953(12) 0.83006(11) 0.0295(4) Uani 1 1 d . . . . .
O11 O 0.7845(2) 0.86741(14) 0.89397(13) 0.0447(5) Uani 1 1 d . . . . .
O12 O 0.79827(17) 0.83637(12) 0.75815(12) 0.0304(4) Uani 1 1 d G . . . .
H12D H 0.798900 0.863385 0.805394 0.046 Uiso 1 1 d G U . . .
H12E H 0.780370 0.869331 0.732253 0.046 Uiso 1 1 d G U . . .
O13 O 0.93540(19) 0.86195(15) 0.65634(15) 0.0438(5) Uani 1 1 d . . . . .
O14 O 0.7687(2) 0.90266(16) 0.65266(16) 0.0518(6) Uani 1 1 d . . . . .
N5 N 0.65207(19) 0.58225(14) 0.68236(13) 0.0284(5) Uani 1 1 d . . . . .
N6 N 0.5345(2) 0.71402(16) 0.67069(14) 0.0330(5) Uani 1 1 d . . . . .
N7 N 1.05769(18) 0.73498(15) 0.70293(14) 0.0288(5) Uani 1 1 d . . . . .
N8 N 1.0833(2) 0.89463(15) 0.82190(17) 0.0388(6) Uani 1 1 d . . . . .
C29 C 0.7913(2) 0.6337(2) 0.58858(16) 0.0329(6) Uani 1 1 d . . . . .
C30 C 0.8502(3) 0.6436(3) 0.53664(19) 0.0483(8) Uani 1 1 d . . . . .
H30 H 0.874656 0.698347 0.535574 0.058 Uiso 1 1 calc R U . . .
C31 C 0.8729(3) 0.5754(3) 0.4873(2) 0.0645(13) Uani 1 1 d . . . . .
H31 H 0.912506 0.582891 0.452521 0.077 Uiso 1 1 calc R U . . .
C32 C 0.8375(3) 0.4968(3) 0.4892(2) 0.0644(13) Uani 1 1 d . . . . .
C33 C 0.7781(3) 0.4831(2) 0.5365(2) 0.0521(9) Uani 1 1 d . . . . .
H33 H 0.753952 0.427429 0.535661 0.063 Uiso 1 1 calc R U . . .
C34 C 0.7519(2) 0.55116(19) 0.58689(16) 0.0351(6) Uani 1 1 d . . . . .
C35 C 0.6783(2) 0.53012(18) 0.62945(17) 0.0342(6) Uani 1 1 d . . . . .
H35 H 0.646082 0.471454 0.616872 0.041 Uiso 1 1 calc R U . . .
C36 C 0.5566(3) 0.54726(19) 0.70486(17) 0.0370(6) Uani 1 1 d . . . . .
H36A H 0.577598 0.573937 0.763094 0.044 Uiso 1 1 calc R U . . .
H36B H 0.544936 0.485357 0.690388 0.044 Uiso 1 1 calc R U . . .
C37 C 0.4424(3) 0.5648(2) 0.66116(18) 0.0407(7) Uani 1 1 d . . . . .
H37A H 0.426651 0.541798 0.603358 0.049 Uiso 1 1 calc R U . . .
H37B H 0.375035 0.534014 0.670022 0.049 Uiso 1 1 calc R U . . .
C38 C 0.4455(2) 0.6577(2) 0.68641(19) 0.0410(7) Uani 1 1 d . . . . .
H38A H 0.365012 0.661942 0.659067 0.049 Uiso 1 1 calc R U . . .
H38B H 0.461452 0.680150 0.744270 0.049 Uiso 1 1 calc R U . . .
C39 C 0.5242(3) 0.8012(2) 0.7022(2) 0.0513(9) Uani 1 1 d . . . . .
H39A H 0.573760 0.838413 0.686640 0.077 Uiso 1 1 calc R U . . .
H39B H 0.551282 0.821480 0.760361 0.077 Uiso 1 1 calc R U . . .
H39C H 0.440679 0.801485 0.680423 0.077 Uiso 1 1 calc R U . . .
C40 C 0.5075(3) 0.6894(2) 0.58461(18) 0.0416(7) Uani 1 1 d . . . . .
H40A H 0.513938 0.631569 0.562380 0.062 Uiso 1 1 calc R U . . .
H40B H 0.564292 0.728629 0.575449 0.062 Uiso 1 1 calc R U . . .
H40C H 0.426121 0.691585 0.558657 0.062 Uiso 1 1 calc R U . . .
C41 C 0.93157(19) 0.65036(14) 0.78490(14) 0.0189(4) Uani 1 1 d . . . . .
C42 C 0.8829(2) 0.60087(15) 0.82181(14) 0.0223(5) Uani 1 1 d . . . . .
H42 H 0.831019 0.620293 0.847847 0.027 Uiso 1 1 calc R U . . .
C43 C 0.9087(2) 0.52556(16) 0.82096(16) 0.0275(5) Uani 1 1 d . . . . .
H43 H 0.873039 0.492358 0.844387 0.033 Uiso 1 1 calc R U . . .
C44 C 0.9870(3) 0.49939(17) 0.78548(19) 0.0328(6) Uani 1 1 d . . . . .
C45 C 1.0392(2) 0.54458(17) 0.75063(17) 0.0296(5) Uani 1 1 d . . . . .
H45 H 1.093505 0.524752 0.727143 0.035 Uiso 1 1 calc R U . . .
C46 C 1.0121(2) 0.62102(15) 0.74961(15) 0.0222(5) Uani 1 1 d . . . . .
C47 C 1.0747(2) 0.66766(17) 0.71430(16) 0.0262(5) Uani 1 1 d . . . . .
H47 H 1.134156 0.645986 0.698057 0.031 Uiso 1 1 calc R U . . .
C48 C 1.1452(3) 0.7808(2) 0.6802(2) 0.0434(8) Uani 1 1 d . . . . .
H48A H 1.104111 0.802320 0.639823 0.052 Uiso 1 1 calc R U . . .
H48B H 1.188775 0.742293 0.657146 0.052 Uiso 1 1 calc R U . . .
C49 C 1.2318(3) 0.8543(2) 0.7546(2) 0.0482(9) Uani 1 1 d . . . . .
H49A H 1.269038 0.831245 0.794717 0.058 Uiso 1 1 calc R U . . .
H49B H 1.296241 0.881610 0.740948 0.058 Uiso 1 1 calc R U . . .
C50 C 1.1774(3) 0.9219(2) 0.7921(2) 0.0500(9) Uani 1 1 d . . . . .
H50A H 1.242720 0.968140 0.837195 0.060 Uiso 1 1 calc R U . . .
H50B H 1.142750 0.946009 0.752272 0.060 Uiso 1 1 calc R U . . .
C51 C 1.0412(3) 0.96955(19) 0.8537(3) 0.0547(10) Uani 1 1 d . . . . .
H51A H 0.984728 0.955026 0.878362 0.082 Uiso 1 1 calc R U . . .
H51B H 1.001374 0.986590 0.810083 0.082 Uiso 1 1 calc R U . . .
H51C H 1.109488 1.016523 0.893524 0.082 Uiso 1 1 calc R U . . .
C52 C 1.1320(3) 0.8672(2) 0.8882(2) 0.0451(8) Uani 1 1 d . . . . .
H52A H 1.160879 0.817600 0.869530 0.068 Uiso 1 1 calc R U . . .
H52B H 1.069262 0.852395 0.908212 0.068 Uiso 1 1 calc R U . . .
H52C H 1.198276 0.913496 0.931108 0.068 Uiso 1 1 calc R U . . .
C53 C 0.7275(2) 0.79776(18) 0.89040(16) 0.0312(6) Uani 1 1 d . . . . .
C54 C 0.7061(3) 0.7948(2) 0.96390(18) 0.0444(7) Uani 1 1 d . . . . .
H54A H 0.753578 0.760891 0.985890 0.067 Uiso 1 1 calc R U . . .
H54B H 0.621166 0.768888 0.950124 0.067 Uiso 1 1 calc R U . . .
H54C H 0.729574 0.852523 1.003564 0.067 Uiso 1 1 calc R U . . .
C55 C 0.8531(3) 0.8935(2) 0.6291(2) 0.0427(7) Uani 1 1 d . . . . .
C56 C 0.8588(4) 0.9224(3) 0.5622(3) 0.0659(12) Uani 1 1 d . . . . .
H56A H 0.904428 0.891413 0.534447 0.099 Uiso 1 1 calc R U . . .
H56B H 0.898082 0.983372 0.584053 0.099 Uiso 1 1 calc R U . . .
H56C H 0.777721 0.911027 0.524619 0.099 Uiso 1 1 calc R U . . .

loop_
_atom_site_aniso_label
_atom_site_aniso_U_11
_atom_site_aniso_U_22
_atom_site_aniso_U_33
_atom_site_aniso_U_23
_atom_site_aniso_U_13
_atom_site_aniso_U_12
Ni1 0.01727(14) 0.01808(14) 0.02061(15) 0.00751(11) 0.00592(11) 0.00550(11)
Ni2 0.01605(14) 0.01660(15) 0.03336(18) 0.00581(13) 0.00560(12) 0.00508(11)
F1 0.0410(9) 0.0518(11) 0.0194(7) 0.0044(7) 0.0078(7) 0.0092(8)
F2 0.0511(11) 0.0169(7) 0.0465(10) 0.0001(7) 0.0123(8) 0.0035(7)
O1 0.0224(8) 0.0200(8) 0.0227(8) 0.0077(7) 0.0063(7) 0.0091(6)
O2 0.0193(8) 0.0177(8) 0.0260(9) 0.0059(7) 0.0057(7) 0.0030(6)
O3 0.0314(10) 0.0357(10) 0.0242(9) 0.0142(8) 0.0071(8) 0.0063(8)
O4 0.088(2) 0.0664(17) 0.0358(13) 0.0114(12) 0.0329(14) 0.0291(16)
O5 0.0211(8) 0.0212(8) 0.0273(9) 0.0033(7) 0.0066(7) 0.0051(7)
O6 0.0208(9) 0.0193(8) 0.0507(12) 0.0126(8) 0.0065(8) 0.0064(7)
O7 0.0288(10) 0.0251(9) 0.0453(12) 0.0104(9) 0.0035(9) -0.0008(8)
N1 0.0198(9) 0.0209(9) 0.0260(10) 0.0114(8) 0.0079(8) 0.0078(8)
N2 0.0186(9) 0.0236(10) 0.0321(11) 0.0122(9) 0.0071(8) 0.0069(8)
N3 0.0211(10) 0.0239(11) 0.0387(12) 0.0128(9) 0.0018(9) 0.0060(8)
N4 0.0279(12) 0.0313(12) 0.0590(17) 0.0091(12) 0.0218(12) 0.0114(10)
C1 0.0210(11) 0.0216(11) 0.0237(11) 0.0107(9) 0.0080(9) 0.0065(9)
C2 0.0298(13) 0.0278(13) 0.0289(13) 0.0124(11) 0.0056(11) 0.0123(11)
C3 0.0321(14) 0.0416(15) 0.0283(13) 0.0192(12) 0.0069(11) 0.0131(12)
C4 0.0261(12) 0.0363(14) 0.0205(12) 0.0056(10) 0.0081(10) 0.0039(11)
C5 0.0234(12) 0.0253(12) 0.0260(12) 0.0065(10) 0.0108(10) 0.0062(9)
C6 0.0200(11) 0.0217(11) 0.0230(11) 0.0087(9) 0.0097(9) 0.0059(9)
C7 0.0223(11) 0.0187(11) 0.0310(13) 0.0104(10) 0.0126(10) 0.0090(9)
C8 0.0284(13) 0.0245(12) 0.0315(13) 0.0125(10) 0.0068(10) 0.0143(10)
C9 0.0231(12) 0.0354(14) 0.0420(16) 0.0143(12) 0.0061(11) 0.0159(11)
C10 0.0189(11) 0.0311(13) 0.0375(14) 0.0134(12) 0.0020(10) 0.0075(10)
C11 0.0273(13) 0.0346(15) 0.0517(18) 0.0219(13) 0.0175(13) 0.0063(11)
C12 0.0243(13) 0.0240(13) 0.0426(16) 0.0039(12) 0.0038(11) 0.0024(10)
C13 0.0182(10) 0.0184(11) 0.0265(12) 0.0085(9) 0.0095(9) 0.0033(8)
C14 0.0223(11) 0.0231(11) 0.0261(12) 0.0130(10) 0.0106(9) 0.0072(9)
C15 0.0284(12) 0.0217(11) 0.0360(14) 0.0134(10) 0.0182(11) 0.0099(10)
C16 0.0321(13) 0.0162(11) 0.0316(13) 0.0028(10) 0.0145(11) 0.0023(10)
C17 0.0272(12) 0.0248(12) 0.0263(13) 0.0062(10) 0.0067(10) 0.0030(10)
C18 0.0226(11) 0.0210(11) 0.0262(12) 0.0093(10) 0.0077(9) 0.0031(9)
C19 0.0212(12) 0.0260(12) 0.0309(13) 0.0104(11) 0.0010(10) 0.0022(10)
C20 0.0262(14) 0.0243(13) 0.062(2) 0.0176(13) -0.0073(13) 0.0044(11)
C21 0.0202(13) 0.0350(16) 0.092(3) 0.0207(17) 0.0094(15) 0.0124(12)
C22 0.0270(14) 0.0326(15) 0.083(3) 0.0130(16) 0.0243(16) 0.0142(12)
C23 0.048(2) 0.048(2) 0.065(2) 0.0001(17) 0.0317(18) 0.0191(16)
C24 0.0431(18) 0.0454(19) 0.076(3) 0.0218(18) 0.0375(18) 0.0145(15)
C25 0.0262(13) 0.0179(11) 0.0417(15) 0.0070(11) 0.0111(11) 0.0065(10)
C26 0.0397(16) 0.0337(15) 0.0459(17) 0.0163(13) 0.0106(14) 0.0036(13)
C27 0.0486(18) 0.0481(18) 0.0231(13) 0.0117(13) 0.0104(13) 0.0009(14)
C28 0.114(4) 0.082(3) 0.0360(19) 0.031(2) 0.024(2) 0.008(3)
Ni3 0.01816(15) 0.02510(16) 0.02565(16) 0.01021(13) 0.00683(12) 0.00736(12)
Ni4 0.01933(15) 0.02660(17) 0.03910(19) 0.02107(15) 0.00711(13) 0.00660(12)
F3 0.0472(13) 0.122(2) 0.0688(16) -0.0422(16) 0.0120(12) 0.0318(14)
F4 0.0649(13) 0.0374(10) 0.0943(16) 0.0419(11) 0.0462(12) 0.0349(10)
O8 0.0222(9) 0.0367(10) 0.0307(9) 0.0159(8) 0.0108(7) 0.0099(7)
O9 0.0200(8) 0.0199(8) 0.0302(9) 0.0127(7) 0.0085(7) 0.0076(6)
O10 0.0267(9) 0.0331(10) 0.0249(9) 0.0067(8) 0.0088(7) 0.0075(8)
O11 0.0549(14) 0.0319(11) 0.0419(12) 0.0083(9) 0.0169(11) 0.0098(10)
O12 0.0280(9) 0.0252(9) 0.0391(11) 0.0151(8) 0.0085(8) 0.0114(8)
O13 0.0310(11) 0.0522(13) 0.0625(14) 0.0439(12) 0.0130(10) 0.0120(9)
O14 0.0514(14) 0.0533(14) 0.0687(16) 0.0416(13) 0.0190(12) 0.0298(12)
N5 0.0239(10) 0.0293(11) 0.0237(10) 0.0095(9) 0.0002(8) 0.0026(9)
N6 0.0223(11) 0.0459(14) 0.0321(12) 0.0165(11) 0.0083(9) 0.0122(10)
N7 0.0169(9) 0.0364(12) 0.0387(12) 0.0227(10) 0.0097(9) 0.0055(9)
N8 0.0271(12) 0.0234(11) 0.0579(16) 0.0215(11) 0.0004(11) 0.0015(9)
C29 0.0202(12) 0.0510(17) 0.0228(12) 0.0103(12) 0.0035(10) 0.0129(11)
C30 0.0270(14) 0.082(3) 0.0331(16) 0.0168(16) 0.0118(12) 0.0138(15)
C31 0.0276(16) 0.114(4) 0.0318(17) 0.002(2) 0.0103(13) 0.017(2)
C32 0.0255(15) 0.090(3) 0.0390(18) -0.0199(19) 0.0018(14) 0.0222(18)
C33 0.0294(15) 0.055(2) 0.0432(18) -0.0078(15) -0.0029(13) 0.0177(14)
C34 0.0199(12) 0.0392(15) 0.0270(13) -0.0015(11) -0.0038(10) 0.0083(11)
C35 0.0271(13) 0.0289(13) 0.0315(14) 0.0057(11) -0.0026(11) 0.0045(11)
C36 0.0364(15) 0.0363(15) 0.0288(14) 0.0135(12) 0.0053(12) -0.0053(12)
C37 0.0261(14) 0.0579(19) 0.0299(14) 0.0154(14) 0.0079(11) -0.0040(13)
C38 0.0205(13) 0.067(2) 0.0352(15) 0.0189(15) 0.0104(11) 0.0105(13)
C39 0.0342(16) 0.063(2) 0.061(2) 0.0237(18) 0.0145(15) 0.0293(16)
C40 0.0254(14) 0.064(2) 0.0349(15) 0.0265(15) 0.0029(12) 0.0105(13)
C41 0.0129(9) 0.0168(10) 0.0212(11) 0.0048(9) 0.0013(8) 0.0027(8)
C42 0.0184(11) 0.0234(11) 0.0261(12) 0.0119(10) 0.0068(9) 0.0059(9)
C43 0.0252(12) 0.0269(12) 0.0341(14) 0.0180(11) 0.0089(10) 0.0069(10)
C44 0.0337(14) 0.0249(13) 0.0490(17) 0.0210(12) 0.0163(12) 0.0155(11)
C45 0.0243(12) 0.0302(13) 0.0398(15) 0.0151(12) 0.0141(11) 0.0137(10)
C46 0.0156(10) 0.0239(11) 0.0266(12) 0.0120(10) 0.0048(9) 0.0040(9)
C47 0.0155(10) 0.0330(13) 0.0312(13) 0.0140(11) 0.0075(9) 0.0075(9)
C48 0.0278(14) 0.0554(19) 0.069(2) 0.0452(18) 0.0240(14) 0.0123(13)
C49 0.0218(13) 0.0473(18) 0.083(3) 0.0434(19) 0.0128(15) 0.0029(12)
C50 0.0278(15) 0.0332(16) 0.085(3) 0.0368(17) 0.0050(15) -0.0024(12)
C51 0.0435(18) 0.0213(14) 0.080(3) 0.0152(15) 0.0029(17) 0.0023(13)
C52 0.0371(16) 0.0335(15) 0.0485(18) 0.0180(14) -0.0057(14) 0.0022(13)
C53 0.0281(13) 0.0312(14) 0.0303(13) 0.0079(11) 0.0076(11) 0.0108(11)
C54 0.0479(18) 0.0437(17) 0.0299(15) 0.0040(13) 0.0121(13) 0.0050(14)
C55 0.0404(17) 0.0357(16) 0.0515(19) 0.0284(14) 0.0047(14) 0.0076(13)
C56 0.066(3) 0.079(3) 0.075(3) 0.060(2) 0.020(2) 0.026(2)

loop_
_atom_type_symbol
_atom_type_description
_atom_type_scat_dispersion_real
_atom_type_scat_dispersion_imag
_atom_type_scat_source
C C 0.0033 0.0016 'International Tables Vol C Tables 4.2.6.8 and 6.1.1.4'
H H 0.0000 0.0000 'International Tables Vol C Tables 4.2.6.8 and 6.1.1.4'
Cl Cl 0.1484 0.1585 'International Tables Vol C Tables 4.2.6.8 and 6.1.1.4'
F F 0.0171 0.0103 'International Tables Vol C Tables 4.2.6.8 and 6.1.1.4'
N N 0.0061 0.0033 'International Tables Vol C Tables 4.2.6.8 and 6.1.1.4'
Ni Ni 0.3393 1.1124 'International Tables Vol C Tables 4.2.6.8 and 6.1.1.4'
O O 0.0106 0.0060 'International Tables Vol C Tables 4.2.6.8 and 6.1.1.4'

loop_
_geom_angle_atom_site_label_1
_geom_angle_atom_site_label_2
_geom_angle_atom_site_label_3
_geom_angle
_geom_angle_site_symmetry_1
_geom_angle_site_symmetry_3
_geom_angle_publ_flag
O1 Ni1 Ni2 50.33(5) . . ?
O1 Ni1 O2 78.09(7) . . ?
O1 Ni1 O3 166.65(7) . . ?
O1 Ni1 O5 80.06(7) . . ?
O1 Ni1 N1 91.46(7) . . ?
O1 Ni1 N2 101.15(8) . . ?
O2 Ni1 Ni2 44.05(4) . . ?
O3 Ni1 Ni2 117.31(6) . . ?
O3 Ni1 O2 88.98(7) . . ?
O3 Ni1 O5 93.83(8) . . ?
O3 Ni1 N2 91.21(8) . . ?
O5 Ni1 Ni2 46.00(5) . . ?
O5 Ni1 O2 76.70(6) . . ?
O5 Ni1 N2 95.67(7) . . ?
N1 Ni1 Ni2 126.80(6) . . ?
N1 Ni1 O2 100.52(7) . . ?
N1 Ni1 O3 94.21(8) . . ?
N1 Ni1 O5 171.44(8) . . ?
N1 Ni1 N2 87.09(8) . . ?
N2 Ni1 Ni2 130.00(6) . . ?
N2 Ni1 O2 172.35(7) . . ?
O1 Ni2 Ni1 43.99(4) . . ?
O2 Ni2 Ni1 49.79(5) . . ?
O2 Ni2 O1 77.63(6) . . ?
O2 Ni2 O5 81.17(7) . . ?
O2 Ni2 O6 164.18(7) . . ?
O2 Ni2 N4 102.20(9) . . ?
O5 Ni2 Ni1 45.94(5) . . ?
O5 Ni2 O1 75.16(7) . . ?
O5 Ni2 N4 96.68(9) . . ?
O6 Ni2 Ni1 116.08(5) . . ?
O6 Ni2 O1 86.76(7) . . ?
O6 Ni2 O5 92.48(7) . . ?
O6 Ni2 N4 92.89(9) . . ?
N3 Ni2 Ni1 126.88(7) . . ?
N3 Ni2 O1 101.07(8) . . ?
N3 Ni2 O2 91.49(8) . . ?
N3 Ni2 O5 172.29(8) . . ?
N3 Ni2 O6 94.02(8) . . ?
N3 Ni2 N4 87.14(10) . . ?
N4 Ni2 Ni1 130.04(8) . . ?
N4 Ni2 O1 171.79(9) . . ?
Ni1 O1 Ni2 85.68(6) . . ?
C1 O1 Ni1 126.64(15) . . ?
C1 O1 Ni2 118.56(14) . . ?
Ni2 O2 Ni1 86.16(6) . . ?
C13 O2 Ni1 120.65(14) . . ?
C13 O2 Ni2 126.56(15) . . ?
C27 O3 Ni1 127.2(2) . . ?
Ni1 O5 Ni2 88.06(7) . . ?
Ni1 O5 H5A 122.4 . . ?
Ni1 O5 H5B 106.2 . . ?
Ni2 O5 H5A 104.3 . . ?
Ni2 O5 H5B 133.3 . . ?
H5A O5 H5B 104.5 . . ?
C25 O6 Ni2 125.69(17) . . ?
C7 N1 Ni1 124.95(16) . . ?
C7 N1 C8 117.7(2) . . ?
C8 N1 Ni1 116.75(16) . . ?
C10 N2 Ni1 110.80(15) . . ?
C11 N2 Ni1 108.74(16) . . ?
C11 N2 C10 110.6(2) . . ?
C11 N2 C12 108.1(2) . . ?
C12 N2 Ni1 111.44(16) . . ?
C12 N2 C10 107.1(2) . . ?
C19 N3 Ni2 125.68(18) . . ?
C19 N3 C20 118.2(2) . . ?
C20 N3 Ni2 115.60(17) . . ?
C22 N4 Ni2 110.1(2) . . ?
C23 N4 Ni2 110.41(19) . . ?
C23 N4 C22 106.7(3) . . ?
C24 N4 Ni2 110.21(18) . . ?
C24 N4 C22 110.7(3) . . ?
C24 N4 C23 108.6(3) . . ?
O1 C1 C2 119.2(2) . . ?
O1 C1 C6 123.3(2) . . ?
C2 C1 C6 117.4(2) . . ?
C1 C2 H2 119.0 . . ?
C3 C2 C1 122.0(2) . . ?
C3 C2 H2 119.0 . . ?
C2 C3 H3 120.4 . . ?
C2 C3 C4 119.1(2) . . ?
C4 C3 H3 120.4 . . ?
F1 C4 C3 118.8(2) . . ?
C5 C4 F1 119.3(2) . . ?
C5 C4 C3 122.0(2) . . ?
C4 C5 H5 120.0 . . ?
C4 C5 C6 120.1(2) . . ?
C6 C5 H5 120.0 . . ?
C1 C6 C7 124.3(2) . . ?
C5 C6 C1 119.4(2) . . ?
C5 C6 C7 116.1(2) . . ?
N1 C7 C6 126.7(2) . . ?
N1 C7 H7 116.6 . . ?
C6 C7 H7 116.6 . . ?
N1 C8 H8A 109.7 . . ?
N1 C8 H8B 109.7 . . ?
N1 C8 C9 109.6(2) . . ?
H8A C8 H8B 108.2 . . ?
C9 C8 H8A 109.7 . . ?
C9 C8 H8B 109.7 . . ?
C8 C9 H9A 108.3 . . ?
C8 C9 H9B 108.3 . . ?
H9A C9 H9B 107.4 . . ?
C10 C9 C8 115.8(2) . . ?
C10 C9 H9A 108.3 . . ?
C10 C9 H9B 108.3 . . ?
N2 C10 C9 116.6(2) . . ?
N2 C10 H10A 108.1 . . ?
N2 C10 H10B 108.1 . . ?
C9 C10 H10A 108.1 . . ?
C9 C10 H10B 108.1 . . ?
H10A C10 H10B 107.3 . . ?
N2 C11 H11A 109.5 . . ?
N2 C11 H11B 109.5 . . ?
N2 C11 H11C 109.5 . . ?
H11A C11 H11B 109.5 . . ?
H11A C11 H11C 109.5 . . ?
H11B C11 H11C 109.5 . . ?
N2 C12 H12A 109.5 . . ?
N2 C12 H12B 109.5 . . ?
N2 C12 H12C 109.5 . . ?
H12A C12 H12B 109.5 . . ?
H12A C12 H12C 109.5 . . ?
H12B C12 H12C 109.5 . . ?
O2 C13 C14 119.1(2) . . ?
O2 C13 C18 123.8(2) . . ?
C14 C13 C18 117.0(2) . . ?
C13 C14 H14 118.8 . . ?
C15 C14 C13 122.4(2) . . ?
C15 C14 H14 118.8 . . ?
C14 C15 H15 120.8 . . ?
C16 C15 C14 118.3(2) . . ?
C16 C15 H15 120.8 . . ?
F2 C16 C15 118.2(2) . . ?
C17 C16 F2 119.1(2) . . ?
C17 C16 C15 122.7(2) . . ?
C16 C17 H17 120.1 . . ?
C16 C17 C18 119.7(2) . . ?
C18 C17 H17 120.1 . . ?
C13 C18 C19 124.2(2) . . ?
C17 C18 C13 119.8(2) . . ?
C17 C18 C19 115.9(2) . . ?
N3 C19 C18 126.5(2) . . ?
N3 C19 H19 116.8 . . ?
C18 C19 H19 116.8 . . ?
N3 C20 H20A 109.7 . . ?
N3 C20 H20B 109.7 . . ?
N3 C20 C21 109.8(3) . . ?
H20A C20 H20B 108.2 . . ?
C21 C20 H20A 109.7 . . ?
C21 C20 H20B 109.7 . . ?
C20 C21 H21A 108.3 . . ?
C20 C21 H21B 108.3 . . ?
H21A C21 H21B 107.4 . . ?
C22 C21 C20 115.8(3) . . ?
C22 C21 H21A 108.3 . . ?
C22 C21 H21B 108.3 . . ?
N4 C22 C21 115.8(3) . . ?
N4 C22 H22A 108.3 . . ?
N4 C22 H22B 108.3 . . ?
C21 C22 H22A 108.3 . . ?
C21 C22 H22B 108.3 . . ?
H22A C22 H22B 107.4 . . ?
N4 C23 H23A 109.5 . . ?
N4 C23 H23B 109.5 . . ?
N4 C23 H23C 109.5 . . ?
H23A C23 H23B 109.5 . . ?
H23A C23 H23C 109.5 . . ?
H23B C23 H23C 109.5 . . ?
N4 C24 H24A 109.5 . . ?
N4 C24 H24B 109.5 . . ?
N4 C24 H24C 109.5 . . ?
H24A C24 H24B 109.5 . . ?
H24A C24 H24C 109.5 . . ?
H24B C24 H24C 109.5 . . ?
O6 C25 C26 115.6(3) . . ?
O7 C25 O6 125.2(3) . . ?
O7 C25 C26 119.3(2) . . ?
C25 C26 H26A 109.5 . . ?
C25 C26 H26B 109.5 . . ?
C25 C26 H26C 109.5 . . ?
H26A C26 H26B 109.5 . . ?
H26A C26 H26C 109.5 . . ?
H26B C26 H26C 109.5 . . ?
O3 C27 C28 116.2(3) . . ?
O4 C27 O3 125.0(3) . . ?
O4 C27 C28 118.8(3) . . ?
C27 C28 H28A 109.5 . . ?
C27 C28 H28B 109.5 . . ?
C27 C28 H28C 109.5 . . ?
H28A C28 H28B 109.5 . . ?
H28A C28 H28C 109.5 . . ?
H28B C28 H28C 109.5 . . ?
O8 Ni3 Ni4 49.11(5) . . ?
O8 Ni3 O9 79.53(7) . . ?
O8 Ni3 O10 168.06(8) . . ?
O8 Ni3 O12 79.55(8) . . ?
O8 Ni3 N6 100.95(8) . . ?
O9 Ni3 Ni4 44.75(4) . . ?
O10 Ni3 Ni4 119.18(5) . . ?
O10 Ni3 O9 89.66(7) . . ?
O10 Ni3 O12 93.06(8) . . ?
O10 Ni3 N6 89.21(8) . . ?
O12 Ni3 Ni4 46.82(5) . . ?
O12 Ni3 O9 76.26(7) . . ?
O12 Ni3 N6 97.33(9) . . ?
N5 Ni3 Ni4 123.08(7) . . ?
N5 Ni3 O8 90.42(9) . . ?
N5 Ni3 O9 98.31(8) . . ?
N5 Ni3 O10 96.19(9) . . ?
N5 Ni3 O12 169.27(9) . . ?
N5 Ni3 N6 88.25(9) . . ?
N6 Ni3 Ni4 131.17(7) . . ?
N6 Ni3 O9 173.43(8) . . ?
O8 Ni4 Ni3 45.06(5) . . ?
O9 Ni4 Ni3 49.14(5) . . ?
O9 Ni4 O8 79.79(7) . . ?
O9 Ni4 O12 79.46(7) . . ?
O9 Ni4 O13 167.71(8) . . ?
O9 Ni4 N8 100.74(9) . . ?
O12 Ni4 Ni3 46.65(5) . . ?
O12 Ni4 O8 76.35(7) . . ?
O12 Ni4 N8 98.08(9) . . ?
O13 Ni4 Ni3 118.73(6) . . ?
O13 Ni4 O8 89.26(8) . . ?
O13 Ni4 O12 92.61(8) . . ?
O13 Ni4 N8 89.59(10) . . ?
N7 Ni4 Ni3 123.17(6) . . ?
N7 Ni4 O8 98.45(8) . . ?
N7 Ni4 O9 90.22(8) . . ?
N7 Ni4 O12 169.07(8) . . ?
N7 Ni4 O13 96.97(9) . . ?
N7 Ni4 N8 87.28(10) . . ?
N8 Ni4 Ni3 131.49(8) . . ?
N8 Ni4 O8 174.26(9) . . ?
Ni3 O8 Ni4 85.83(7) . . ?
C29 O8 Ni3 126.94(18) . . ?
C29 O8 Ni4 116.95(15) . . ?
Ni4 O9 Ni3 86.11(6) . . ?
C41 O9 Ni3 118.58(14) . . ?
C41 O9 Ni4 127.32(15) . . ?
C53 O10 Ni3 126.36(18) . . ?
Ni3 O12 Ni4 86.53(7) . . ?
Ni3 O12 H12D 107.3 . . ?
Ni3 O12 H12E 127.8 . . ?
Ni4 O12 H12D 127.8 . . ?
Ni4 O12 H12E 105.0 . . ?
H12D O12 H12E 104.5 . . ?
C55 O13 Ni4 126.4(2) . . ?
C35 N5 Ni3 125.8(2) . . ?
C35 N5 C36 116.9(2) . . ?
C36 N5 Ni3 116.75(19) . . ?
C38 N6 Ni3 111.84(18) . . ?
C39 N6 Ni3 110.40(19) . . ?
C39 N6 C38 107.4(2) . . ?
C40 N6 Ni3 108.36(17) . . ?
C40 N6 C38 110.7(2) . . ?
C40 N6 C39 108.1(3) . . ?
C47 N7 Ni4 126.49(18) . . ?
C47 N7 C48 117.4(2) . . ?
C48 N7 Ni4 115.50(19) . . ?
C50 N8 Ni4 111.1(2) . . ?
C51 N8 Ni4 109.71(19) . . ?
C51 N8 C50 107.6(2) . . ?
C52 N8 Ni4 110.00(17) . . ?
C52 N8 C50 111.3(2) . . ?
C52 N8 C51 107.0(3) . . ?
O8 C29 C30 118.4(3) . . ?
O8 C29 C34 123.5(3) . . ?
C30 C29 C34 118.2(3) . . ?
C29 C30 H30 119.3 . . ?
C31 C30 C29 121.3(4) . . ?
C31 C30 H30 119.3 . . ?
C30 C31 H31 120.5 . . ?
C32 C31 C30 119.0(4) . . ?
C32 C31 H31 120.5 . . ?
C31 C32 F3 119.0(4) . . ?
C33 C32 F3 118.7(5) . . ?
C33 C32 C31 122.3(3) . . ?
C32 C33 H33 119.9 . . ?
C32 C33 C34 120.2(4) . . ?
C34 C33 H33 119.9 . . ?
C29 C34 C35 124.1(3) . . ?
C33 C34 C29 118.9(3) . . ?
C33 C34 C35 116.9(3) . . ?
N5 C35 C34 126.8(3) . . ?
N5 C35 H35 116.6 . . ?
C34 C35 H35 116.6 . . ?
N5 C36 H36A 110.0 . . ?
N5 C36 H36B 110.0 . . ?
N5 C36 C37 108.5(2) . . ?
H36A C36 H36B 108.4 . . ?
C37 C36 H36A 110.0 . . ?
C37 C36 H36B 110.0 . . ?
C36 C37 H37A 108.7 . . ?
C36 C37 H37B 108.7 . . ?
H37A C37 H37B 107.6 . . ?
C38 C37 C36 114.3(2) . . ?
C38 C37 H37A 108.7 . . ?
C38 C37 H37B 108.7 . . ?
N6 C38 C37 116.9(2) . . ?
N6 C38 H38A 108.1 . . ?
N6 C38 H38B 108.1 . . ?
C37 C38 H38A 108.1 . . ?
C37 C38 H38B 108.1 . . ?
H38A C38 H38B 107.3 . . ?
N6 C39 H39A 109.5 . . ?
N6 C39 H39B 109.5 . . ?
N6 C39 H39C 109.5 . . ?
H39A C39 H39B 109.5 . . ?
H39A C39 H39C 109.5 . . ?
H39B C39 H39C 109.5 . . ?
N6 C40 H40A 109.5 . . ?
N6 C40 H40B 109.5 . . ?
N6 C40 H40C 109.5 . . ?
H40A C40 H40B 109.5 . . ?
H40A C40 H40C 109.5 . . ?
H40B C40 H40C 109.5 . . ?
O9 C41 C42 118.1(2) . . ?
O9 C41 C46 124.7(2) . . ?
C46 C41 C42 117.3(2) . . ?
C41 C42 H42 119.0 . . ?
C43 C42 C41 121.9(2) . . ?
C43 C42 H42 119.0 . . ?
C42 C43 H43 120.7 . . ?
C44 C43 C42 118.6(2) . . ?
C44 C43 H43 120.7 . . ?
F4 C44 C43 118.0(2) . . ?
C45 C44 F4 119.4(2) . . ?
C45 C44 C43 122.6(2) . . ?
C44 C45 H45 120.2 . . ?
C44 C45 C46 119.6(2) . . ?
C46 C45 H45 120.2 . . ?
C41 C46 C47 123.4(2) . . ?
C45 C46 C41 120.0(2) . . ?
C45 C46 C47 116.6(2) . . ?
N7 C47 C46 126.4(2) . . ?
N7 C47 H47 116.8 . . ?
C46 C47 H47 116.8 . . ?
N7 C48 H48A 110.1 . . ?
N7 C48 H48B 110.1 . . ?
N7 C48 C49 108.0(3) . . ?
H48A C48 H48B 108.4 . . ?
C49 C48 H48A 110.1 . . ?
C49 C48 H48B 110.1 . . ?
C48 C49 H49A 108.4 . . ?
C48 C49 H49B 108.4 . . ?
H49A C49 H49B 107.5 . . ?
C50 C49 C48 115.3(3) . . ?
C50 C49 H49A 108.4 . . ?
C50 C49 H49B 108.4 . . ?
N8 C50 C49 116.9(2) . . ?
N8 C50 H50A 108.1 . . ?
N8 C50 H50B 108.1 . . ?
C49 C50 H50A 108.1 . . ?
C49 C50 H50B 108.1 . . ?
H50A C50 H50B 107.3 . . ?
N8 C51 H51A 109.5 . . ?
N8 C51 H51B 109.5 . . ?
N8 C51 H51C 109.5 . . ?
H51A C51 H51B 109.5 . . ?
H51A C51 H51C 109.5 . . ?
H51B C51 H51C 109.5 . . ?
N8 C52 H52A 109.5 . . ?
N8 C52 H52B 109.5 . . ?
N8 C52 H52C 109.5 . . ?
H52A C52 H52B 109.5 . . ?
H52A C52 H52C 109.5 . . ?
H52B C52 H52C 109.5 . . ?
O10 C53 C54 116.6(3) . . ?
O11 C53 O10 125.6(3) . . ?
O11 C53 C54 117.8(3) . . ?
C53 C54 H54A 109.5 . . ?
C53 C54 H54B 109.5 . . ?
C53 C54 H54C 109.5 . . ?
H54A C54 H54B 109.5 . . ?
H54A C54 H54C 109.5 . . ?
H54B C54 H54C 109.5 . . ?
O13 C55 C56 116.4(3) . . ?
O14 C55 O13 125.8(3) . . ?
O14 C55 C56 117.8(3) . . ?
C55 C56 H56A 109.5 . . ?
C55 C56 H56B 109.5 . . ?
C55 C56 H56C 109.5 . . ?
H56A C56 H56B 109.5 . . ?
H56A C56 H56C 109.5 . . ?
H56B C56 H56C 109.5 . . ?

loop_
_geom_bond_atom_site_label_1
_geom_bond_atom_site_label_2
_geom_bond_distance
_geom_bond_site_symmetry_2
_geom_bond_publ_flag
Ni1 Ni2 2.8849(4) . ?
Ni1 O1 2.0093(16) . ?
Ni1 O2 2.2081(17) . ?
Ni1 O3 2.0222(18) . ?
Ni1 O5 2.0742(17) . ?
Ni1 N1 2.009(2) . ?
Ni1 N2 2.161(2) . ?
Ni2 O1 2.2270(17) . ?
Ni2 O2 2.0103(17) . ?
Ni2 O5 2.0763(18) . ?
Ni2 O6 2.0284(18) . ?
Ni2 N3 2.001(2) . ?
Ni2 N4 2.149(2) . ?
F1 C4 1.368(3) . ?
F2 C16 1.373(3) . ?
O1 C1 1.308(3) . ?
O2 C13 1.310(3) . ?
O3 C27 1.259(4) . ?
O4 C27 1.253(4) . ?
O5 H5A 0.8702 . ?
O5 H5B 0.8700 . ?
O6 C25 1.266(3) . ?
O7 C25 1.251(3) . ?
N1 C7 1.276(3) . ?
N1 C8 1.465(3) . ?
N2 C10 1.483(3) . ?
N2 C11 1.475(4) . ?
N2 C12 1.476(3) . ?
N3 C19 1.276(3) . ?
N3 C20 1.471(3) . ?
N4 C22 1.489(4) . ?
N4 C23 1.487(4) . ?
N4 C24 1.471(4) . ?
C1 C2 1.409(3) . ?
C1 C6 1.427(3) . ?
C2 H2 0.9500 . ?
C2 C3 1.374(4) . ?
C3 H3 0.9500 . ?
C3 C4 1.380(4) . ?
C4 C5 1.360(4) . ?
C5 H5 0.9500 . ?
C5 C6 1.408(3) . ?
C6 C7 1.448(3) . ?
C7 H7 0.9500 . ?
C8 H8A 0.9900 . ?
C8 H8B 0.9900 . ?
C8 C9 1.526(4) . ?
C9 H9A 0.9900 . ?
C9 H9B 0.9900 . ?
C9 C10 1.512(4) . ?
C10 H10A 0.9900 . ?
C10 H10B 0.9900 . ?
C11 H11A 0.9800 . ?
C11 H11B 0.9800 . ?
C11 H11C 0.9800 . ?
C12 H12A 0.9800 . ?
C12 H12B 0.9800 . ?
C12 H12C 0.9800 . ?
C13 C14 1.412(3) . ?
C13 C18 1.425(3) . ?
C14 H14 0.9500 . ?
C14 C15 1.383(3) . ?
C15 H15 0.9500 . ?
C15 C16 1.378(4) . ?
C16 C17 1.359(4) . ?
C17 H17 0.9500 . ?
C17 C18 1.411(3) . ?
C18 C19 1.451(3) . ?
C19 H19 0.9500 . ?
C20 H20A 0.9900 . ?
C20 H20B 0.9900 . ?
C20 C21 1.520(5) . ?
C21 H21A 0.9900 . ?
C21 H21B 0.9900 . ?
C21 C22 1.519(5) . ?
C22 H22A 0.9900 . ?
C22 H22B 0.9900 . ?
C23 H23A 0.9800 . ?
C23 H23B 0.9800 . ?
C23 H23C 0.9800 . ?
C24 H24A 0.9800 . ?
C24 H24B 0.9800 . ?
C24 H24C 0.9800 . ?
C25 C26 1.504(4) . ?
C26 H26A 0.9800 . ?
C26 H26B 0.9800 . ?
C26 H26C 0.9800 . ?
C27 C28 1.511(5) . ?
C28 H28A 0.9800 . ?
C28 H28B 0.9800 . ?
C28 H28C 0.9800 . ?
Ni3 Ni4 2.8564(5) . ?
Ni3 O8 2.0273(18) . ?
Ni3 O9 2.1653(17) . ?
Ni3 O10 2.0408(18) . ?
Ni3 O12 2.0809(19) . ?
Ni3 N5 2.005(2) . ?
Ni3 N6 2.150(2) . ?
Ni4 O8 2.1649(19) . ?
Ni4 O9 2.0156(17) . ?
Ni4 O12 2.0869(19) . ?
Ni4 O13 2.036(2) . ?
Ni4 N7 2.014(2) . ?
Ni4 N8 2.143(2) . ?
F3 C32 1.368(4) . ?
F4 C44 1.366(3) . ?
O8 C29 1.320(3) . ?
O9 C41 1.307(3) . ?
O10 C53 1.261(3) . ?
O11 C53 1.259(4) . ?
O12 H12D 0.8701 . ?
O12 H12E 0.8699 . ?
O13 C55 1.267(4) . ?
O14 C55 1.247(4) . ?
N5 C35 1.280(4) . ?
N5 C36 1.458(4) . ?
N6 C38 1.497(4) . ?
N6 C39 1.474(4) . ?
N6 C40 1.471(4) . ?
N7 C47 1.278(3) . ?
N7 C48 1.468(3) . ?
N8 C50 1.492(4) . ?
N8 C51 1.484(4) . ?
N8 C52 1.472(4) . ?
C29 C30 1.411(4) . ?
C29 C34 1.413(4) . ?
C30 H30 0.9500 . ?
C30 C31 1.383(5) . ?
C31 H31 0.9500 . ?
C31 C32 1.368(7) . ?
C32 C33 1.356(6) . ?
C33 H33 0.9500 . ?
C33 C34 1.413(4) . ?
C34 C35 1.445(4) . ?
C35 H35 0.9500 . ?
C36 H36A 0.9900 . ?
C36 H36B 0.9900 . ?
C36 C37 1.522(4) . ?
C37 H37A 0.9900 . ?
C37 H37B 0.9900 . ?
C37 C38 1.512(5) . ?
C38 H38A 0.9900 . ?
C38 H38B 0.9900 . ?
C39 H39A 0.9800 . ?
C39 H39B 0.9800 . ?
C39 H39C 0.9800 . ?
C40 H40A 0.9800 . ?
C40 H40B 0.9800 . ?
C40 H40C 0.9800 . ?
C41 C42 1.420(3) . ?
C41 C46 1.414(3) . ?
C42 H42 0.9500 . ?
C42 C43 1.377(3) . ?
C43 H43 0.9500 . ?
C43 C44 1.376(4) . ?
C44 C45 1.360(4) . ?
C45 H45 0.9500 . ?
C45 C46 1.409(3) . ?
C46 C47 1.453(3) . ?
C47 H47 0.9500 . ?
C48 H48A 0.9900 . ?
C48 H48B 0.9900 . ?
C48 C49 1.521(5) . ?
C49 H49A 0.9900 . ?
C49 H49B 0.9900 . ?
C49 C50 1.519(5) . ?
C50 H50A 0.9900 . ?
C50 H50B 0.9900 . ?
C51 H51A 0.9800 . ?
C51 H51B 0.9800 . ?
C51 H51C 0.9800 . ?
C52 H52A 0.9800 . ?
C52 H52B 0.9800 . ?
C52 H52C 0.9800 . ?
C53 C54 1.505(4) . ?
C54 H54A 0.9800 . ?
C54 H54B 0.9800 . ?
C54 H54C 0.9800 . ?
C55 C56 1.513(5) . ?
C56 H56A 0.9800 . ?
C56 H56B 0.9800 . ?
C56 H56C 0.9800 . ?

loop_
_geom_torsion_atom_site_label_1
_geom_torsion_atom_site_label_2
_geom_torsion_atom_site_label_3
_geom_torsion_atom_site_label_4
_geom_torsion
_geom_torsion_site_symmetry_1
_geom_torsion_site_symmetry_2
_geom_torsion_site_symmetry_3
_geom_torsion_site_symmetry_4
_geom_torsion_publ_flag
Ni1 O1 C1 C2 169.15(18) . . . . ?
Ni1 O1 C1 C6 -11.2(3) . . . . ?
Ni1 O2 C13 C14 60.0(3) . . . . ?
Ni1 O2 C13 C18 -120.0(2) . . . . ?
Ni1 O3 C27 O4 -10.2(5) . . . . ?
Ni1 O3 C27 C28 169.8(3) . . . . ?
Ni1 N1 C7 C6 0.2(3) . . . . ?
Ni1 N1 C8 C9 -69.3(2) . . . . ?
Ni1 N2 C10 C9 60.3(3) . . . . ?
Ni2 O1 C1 C2 61.8(3) . . . . ?
Ni2 O1 C1 C6 -118.5(2) . . . . ?
Ni2 O2 C13 C14 170.07(16) . . . . ?
Ni2 O2 C13 C18 -10.0(3) . . . . ?
Ni2 O6 C25 O7 -25.1(4) . . . . ?
Ni2 O6 C25 C26 154.3(2) . . . . ?
Ni2 N3 C19 C18 0.6(4) . . . . ?
Ni2 N3 C20 C21 -69.9(3) . . . . ?
Ni2 N4 C22 C21 61.4(3) . . . . ?
F1 C4 C5 C6 -179.4(2) . . . . ?
F2 C16 C17 C18 -179.9(2) . . . . ?
O1 C1 C2 C3 -178.4(2) . . . . ?
O1 C1 C6 C5 178.8(2) . . . . ?
O1 C1 C6 C7 -5.0(4) . . . . ?
O2 C13 C14 C15 -179.8(2) . . . . ?
O2 C13 C18 C17 179.8(2) . . . . ?
O2 C13 C18 C19 -3.3(4) . . . . ?
N1 C8 C9 C10 61.6(3) . . . . ?
N3 C20 C21 C22 61.5(3) . . . . ?
C1 C2 C3 C4 -0.7(4) . . . . ?
C1 C6 C7 N1 11.1(4) . . . . ?
C2 C1 C6 C5 -1.6(3) . . . . ?
C2 C1 C6 C7 174.6(2) . . . . ?
C2 C3 C4 F1 179.7(2) . . . . ?
C2 C3 C4 C5 -0.9(4) . . . . ?
C3 C4 C5 C6 1.2(4) . . . . ?
C4 C5 C6 C1 0.1(4) . . . . ?
C4 C5 C6 C7 -176.4(2) . . . . ?
C5 C6 C7 N1 -172.5(2) . . . . ?
C6 C1 C2 C3 1.9(4) . . . . ?
C7 N1 C8 C9 102.2(3) . . . . ?
C8 N1 C7 C6 -170.6(2) . . . . ?
C8 C9 C10 N2 -62.1(3) . . . . ?
C11 N2 C10 C9 -60.4(3) . . . . ?
C12 N2 C10 C9 -178.0(2) . . . . ?
C13 C14 C15 C16 0.3(4) . . . . ?
C13 C18 C19 N3 8.5(4) . . . . ?
C14 C13 C18 C17 -0.2(3) . . . . ?
C14 C13 C18 C19 176.6(2) . . . . ?
C14 C15 C16 F2 180.0(2) . . . . ?
C14 C15 C16 C17 -0.8(4) . . . . ?
C15 C16 C17 C18 0.8(4) . . . . ?
C16 C17 C18 C13 -0.3(4) . . . . ?
C16 C17 C18 C19 -177.4(2) . . . . ?
C17 C18 C19 N3 -174.5(3) . . . . ?
C18 C13 C14 C15 0.2(3) . . . . ?
C19 N3 C20 C21 102.5(3) . . . . ?
C20 N3 C19 C18 -171.0(3) . . . . ?
C20 C21 C22 N4 -61.9(4) . . . . ?
C23 N4 C22 C21 -178.7(3) . . . . ?
C24 N4 C22 C21 -60.7(4) . . . . ?
Ni3 O8 C29 C30 -172.35(19) . . . . ?
Ni3 O8 C29 C34 7.1(3) . . . . ?
Ni3 O9 C41 C42 -63.3(2) . . . . ?
Ni3 O9 C41 C46 117.0(2) . . . . ?
Ni3 O10 C53 O11 6.8(4) . . . . ?
Ni3 O10 C53 C54 -173.3(2) . . . . ?
Ni3 N5 C35 C34 -3.5(4) . . . . ?
Ni3 N5 C36 C37 71.7(3) . . . . ?
Ni3 N6 C38 C37 -56.9(3) . . . . ?
Ni4 O8 C29 C30 -66.1(3) . . . . ?
Ni4 O8 C29 C34 113.4(2) . . . . ?
Ni4 O9 C41 C42 -171.87(16) . . . . ?
Ni4 O9 C41 C46 8.5(3) . . . . ?
Ni4 O13 C55 O14 13.9(5) . . . . ?
Ni4 O13 C55 C56 -166.0(3) . . . . ?
Ni4 N7 C47 C46 -1.5(4) . . . . ?
Ni4 N7 C48 C49 72.7(3) . . . . ?
Ni4 N8 C50 C49 -58.4(3) . . . . ?
F3 C32 C33 C34 -179.2(3) . . . . ?
F4 C44 C45 C46 -180.0(3) . . . . ?
O8 C29 C30 C31 177.2(3) . . . . ?
O8 C29 C34 C33 -176.4(2) . . . . ?
O8 C29 C34 C35 8.3(4) . . . . ?
O9 C41 C42 C43 177.8(2) . . . . ?
O9 C41 C46 C45 -179.1(2) . . . . ?
O9 C41 C46 C47 3.7(4) . . . . ?
N5 C36 C37 C38 -66.6(3) . . . . ?
N7 C48 C49 C50 -64.4(3) . . . . ?
C29 C30 C31 C32 -0.1(5) . . . . ?
C29 C34 C35 N5 -10.4(4) . . . . ?
C30 C29 C34 C33 3.1(4) . . . . ?
C30 C29 C34 C35 -172.3(3) . . . . ?
C30 C31 C32 F3 -179.9(3) . . . . ?
C30 C31 C32 C33 1.7(5) . . . . ?
C31 C32 C33 C34 -0.9(5) . . . . ?
C32 C33 C34 C29 -1.6(4) . . . . ?
C32 C33 C34 C35 174.1(3) . . . . ?
C33 C34 C35 N5 174.1(3) . . . . ?
C34 C29 C30 C31 -2.3(4) . . . . ?
C35 N5 C36 C37 -99.9(3) . . . . ?
C36 N5 C35 C34 167.2(3) . . . . ?
C36 C37 C38 N6 63.9(3) . . . . ?
C39 N6 C38 C37 -178.2(3) . . . . ?
C40 N6 C38 C37 64.0(3) . . . . ?
C41 C42 C43 C44 2.2(4) . . . . ?
C41 C46 C47 N7 -7.5(4) . . . . ?
C42 C41 C46 C45 1.3(3) . . . . ?
C42 C41 C46 C47 -175.9(2) . . . . ?
C42 C43 C44 F4 178.8(2) . . . . ?
C42 C43 C44 C45 -0.6(4) . . . . ?
C43 C44 C45 C46 -0.6(4) . . . . ?
C44 C45 C46 C41 0.2(4) . . . . ?
C44 C45 C46 C47 177.6(3) . . . . ?
C45 C46 C47 N7 175.2(3) . . . . ?
C46 C41 C42 C43 -2.5(3) . . . . ?
C47 N7 C48 C49 -98.8(3) . . . . ?
C48 N7 C47 C46 168.9(3) . . . . ?
C48 C49 C50 N8 62.1(4) . . . . ?
C51 N8 C50 C49 -178.5(3) . . . . ?
C52 N8 C50 C49 64.6(4) . . . . ?

loop_
_platon_squeeze_void_nr
_platon_squeeze_void_average_x
_platon_squeeze_void_average_y
_platon_squeeze_void_average_z
_platon_squeeze_void_volume
_platon_squeeze_void_count_electrons
_platon_squeeze_void_content
1 -0.499 0.000 0.500 587 135 '1 C6H14,2 CH2Cl2'
2 0.000 1.000 0.000 30 10 '1 H2O'
3 0.387 0.071 0.951 17 0 ' '
4 0.613 0.929 0.049 18 0 ' '
